data_7052861
loop_
_publ_author_name
'Bellier, Quentin'
'Dalier, Fabrice'
'Jeanneau, Erwann'
'Maury, Olivier'
'Andraud, Chantal'

_publ_section_title
;
 Thiophene-substituted aza-bodipy as a strategic synthon for the design of
 near-infrared dyes
;
_journal_issue 3
_journal_name_full 'New Journal of Chemistry'
_journal_page_first 768
_journal_paper_doi 10.1039/c2nj20943h
_journal_volume 36
_journal_year 2012
_chemical_formula_moiety 'C28 H16 B Br2 F2 N3 S2'
_chemical_formula_sum 'C28 H16 B Br2 F2 N3 S2'
_chemical_formula_weight 667.19
_space_group_IT_number 14
_symmetry_cell_setting monoclinic
_symmetry_space_group_name_Hall '-P 2ybc'
_symmetry_space_group_name_H-M 'P 1 21/c 1'
_atom_sites_solution_hydrogens geom
_atom_sites_solution_primary direct
_cell_angle_alpha 90
_cell_angle_beta 106.091(7)
_cell_angle_gamma 90
_cell_formula_units_Z 8
_cell_length_a 14.6060(10)
_cell_length_b 14.2120(10)
_cell_length_c 25.060(2)
_cell_measurement_reflns_used 13101
_cell_measurement_temperature 110
_cell_measurement_theta_max 67.3736
_cell_measurement_theta_min 3.6084
_cell_volume 4998.2(7)
_computing_cell_refinement
;
CrysAlisPro, Agilent Technologies,
Version 1.171.35.11 (release 16-05-2011 CrysAlis171 .NET)
(compiled May 16 2011,17:55:39)
;
_computing_data_collection
;
CrysAlisPro, Agilent Technologies,
Version 1.171.35.11 (release 16-05-2011 CrysAlis171 .NET)
(compiled May 16 2011,17:55:39)
;
_computing_data_reduction
;
CrysAlisPro, Agilent Technologies,
Version 1.171.35.11 (release 16-05-2011 CrysAlis171 .NET)
(compiled May 16 2011,17:55:39)
;
_computing_molecular_graphics 'CAMERON (Watkin et al., 1996)'
_computing_publication_material 'CRYSTALS (Betteridge et al., 2003)'
_computing_structure_refinement 'CRYSTALS (Betteridge et al., 2003)'
_computing_structure_solution 'SIR97 (Altomare et al., 1999)'
_diffrn_ambient_temperature 110
_diffrn_detector_area_resol_mean 10.4685
_diffrn_measured_fraction_theta_full 0.996
_diffrn_measured_fraction_theta_max 0.985
_diffrn_measurement_device_type 'Xcalibur, Atlas, Gemini ultra'
_diffrn_measurement_method \w
_diffrn_radiation_monochromator mirror
_diffrn_radiation_source 'Enhance Ultra (Cu) X-ray Source'
_diffrn_radiation_type 'Cu K\a'
_diffrn_radiation_wavelength 1.5418
_diffrn_reflns_av_R_equivalents 0.073
_diffrn_reflns_limit_h_max 17
_diffrn_reflns_limit_h_min -17
_diffrn_reflns_limit_k_max 16
_diffrn_reflns_limit_k_min -16
_diffrn_reflns_limit_l_max 29
_diffrn_reflns_limit_l_min -29
_diffrn_reflns_number 54285
_diffrn_reflns_theta_full 66.906
_diffrn_reflns_theta_max 67.483
_diffrn_reflns_theta_min 3.611
_diffrn_standards_number 0
_exptl_absorpt_coefficient_mu 6.022
_exptl_absorpt_correction_T_max 0.457
_exptl_absorpt_correction_T_min 0.159
_exptl_absorpt_correction_type analytical
_exptl_absorpt_process_details
;
CrysAlisPro, Agilent Technologies,
Version 1.171.35.11 (release 16-05-2011 CrysAlis171 .NET)
(compiled May 16 2011,17:55:39)
Analytical numeric absorption correction using a multifaceted crystal
model based on expressions derived by R.C. Clark & J.S. Reid.
(Clark, R. C. & Reid, J. S. (1995). Acta Cryst. A51, 887-897)
;
_exptl_crystal_colour 'dark red'
_exptl_crystal_density_diffrn 1.773
_exptl_crystal_density_method 'not measured'
_exptl_crystal_description plate
_exptl_crystal_F_000 2640
_exptl_crystal_size_max 0.355
_exptl_crystal_size_mid 0.171
_exptl_crystal_size_min 0.080
_refine_diff_density_max 0.66
_refine_diff_density_min -0.71
_refine_ls_extinction_coef 48(3)
_refine_ls_extinction_method 'Larson (1970), Equation 22'
_refine_ls_goodness_of_fit_ref 1.0071
_refine_ls_hydrogen_treatment none
_refine_ls_matrix_type full
_refine_ls_number_parameters 686
_refine_ls_number_reflns 8863
_refine_ls_number_restraints 0
_refine_ls_R_factor_all 0.0418
_refine_ls_R_factor_gt 0.0402
_refine_ls_shift/su_max 0.0020631
_refine_ls_shift/su_mean 0.0000674
_refine_ls_structure_factor_coef Fsqd
_refine_ls_weighting_details
;
Method, part 1, Chebychev polynomial, (Watkin, 1994, Prince, 1982)
[weight] = 1.0/[A~0~*T~0~(x)+A~1~*T~1~(x) ... +A~n-1~]*T~n-1~(x)]
where A~i~ are the Chebychev coefficients listed below and x= Fcalc/Fmax
Method = Robust Weighting (Prince, 1982)
W = [weight] * [1-(deltaF/6*sigmaF)^2^]^2^
A~i~ are:
0.142E+04 0.241E+04 0.150E+04 626. 139.
;
_refine_ls_weighting_scheme calc
_refine_ls_wR_factor_all 0.1129
_refine_ls_wR_factor_gt 0.1118
_refine_ls_wR_factor_ref 0.1129
_reflns_limit_h_max 16
_reflns_limit_h_min -17
_reflns_limit_k_max 16
_reflns_limit_k_min 0
_reflns_limit_l_max 29
_reflns_limit_l_min 0
_reflns_number_gt 8407
_reflns_number_total 8863
_reflns_threshold_expression I>2.0\s(I)
_oxford_diffrn_Wilson_B_factor 1.77
_oxford_diffrn_Wilson_scale 0.26
_oxford_refine_ls_r_factor_ref 0.0418
_oxford_refine_ls_scale 1.004(3)
_oxford_reflns_number_all 8863
_oxford_reflns_threshold_expression_ref I>-10.0\s(I)
_cod_data_source_file c2nj20943h.txt
_cod_data_source_block 1
_cod_original_sg_symbol_H-M 'P 21/c '
_cod_database_code 7052861

loop_
_symmetry_equiv_pos_as_xyz
x,y,z
-x,-y,-z
x,-y+1/2,z+1/2
-x,y+1/2,-z+1/2

loop_
_atom_site_label
_atom_site_type_symbol
_atom_site_fract_x
_atom_site_fract_y
_atom_site_fract_z
_atom_site_U_iso_or_equiv
_atom_site_occupancy
_atom_site_adp_type
_atom_site_refinement_flags_posn
Br1 Br 0.140025(17) 0.650743(17) 0.409122(10) 0.0235 1.0000 Uani .
C2 C 0.25543(16) 0.64476(15) 0.46448(10) 0.0184 1.0000 Uani .
S3 S 0.35988(4) 0.63562(4) 0.44641(2) 0.0172 1.0000 Uani .
C4 C 0.42483(16) 0.62734(16) 0.51577(9) 0.0157 1.0000 Uani .
C5 C 0.52619(16) 0.61580(15) 0.52755(9) 0.0154 1.0000 Uani .
N6 N 0.58968(13) 0.59730(12) 0.57829(8) 0.0144 1.0000 Uani .
C7 C 0.67980(16) 0.59351(14) 0.57046(9) 0.0151 1.0000 Uani .
N8 N 0.75781(13) 0.57212(12) 0.60991(7) 0.0151 1.0000 Uani .
C9 C 0.75279(15) 0.55056(15) 0.66027(9) 0.0148 1.0000 Uani .
N10 N 0.66753(13) 0.54678(13) 0.67528(7) 0.0140 1.0000 Uani .
B11 B 0.57018(17) 0.57579(18) 0.63464(10) 0.0160 1.0000 Uani .
F12 F 0.53531(9) 0.65462(9) 0.65509(5) 0.0191 1.0000 Uani .
F13 F 0.50580(9) 0.50206(9) 0.62870(5) 0.0196 1.0000 Uani .
C14 C 0.68937(17) 0.52013(15) 0.72930(9) 0.0156 1.0000 Uani .
C15 C 0.62487(17) 0.50670(15) 0.76297(10) 0.0176 1.0000 Uani .
S16 S 0.50261(4) 0.51978(5) 0.74179(2) 0.0233 1.0000 Uani .
C17 C 0.49456(17) 0.49313(17) 0.80680(10) 0.0207 1.0000 Uani .
Br18 Br 0.375850(19) 0.49708(2) 0.820780(11) 0.0300 1.0000 Uani .
C19 C 0.58008(18) 0.47427(18) 0.84366(10) 0.0229 1.0000 Uani .
C20 C 0.65459(17) 0.48213(18) 0.81882(10) 0.0229 1.0000 Uani .
H201 H 0.7165 0.4717 0.8374 0.0274 1.0000 Uiso R
H191 H 0.5894 0.4587 0.8806 0.0279 1.0000 Uiso R
C21 C 0.78861(16) 0.50580(15) 0.74944(9) 0.0161 1.0000 Uani .
C22 C 0.82996(16) 0.52495(15) 0.70756(9) 0.0157 1.0000 Uani .
C23 C 0.93221(16) 0.52248(15) 0.71144(9) 0.0151 1.0000 Uani .
C24 C 0.99725(17) 0.49125(16) 0.76022(10) 0.0186 1.0000 Uani .
C25 C 1.09389(18) 0.49017(17) 0.76588(10) 0.0215 1.0000 Uani .
C26 C 1.12843(16) 0.52093(17) 0.72210(10) 0.0206 1.0000 Uani .
C27 C 1.06451(17) 0.55121(17) 0.67309(10) 0.0209 1.0000 Uani .
C28 C 0.96772(16) 0.55158(16) 0.66758(9) 0.0180 1.0000 Uani .
H281 H 0.9265 0.5722 0.6351 0.0226 1.0000 Uiso R
H271 H 1.0866 0.5728 0.6440 0.0254 1.0000 Uiso R
H261 H 1.1926 0.5210 0.7269 0.0252 1.0000 Uiso R
H251 H 1.1356 0.4696 0.7988 0.0266 1.0000 Uiso R
H241 H 0.9749 0.4718 0.7901 0.0227 1.0000 Uiso R
H211 H 0.8209 0.4890 0.7853 0.0184 1.0000 Uiso R
C29 C 0.67215(16) 0.60888(15) 0.51267(10) 0.0157 1.0000 Uani .
C30 C 0.57680(16) 0.62207(16) 0.48704(9) 0.0168 1.0000 Uani .
H301 H 0.5491 0.6341 0.4501 0.0198 1.0000 Uiso R
C31 C 0.74953(17) 0.60529(15) 0.48574(10) 0.0175 1.0000 Uani .
C32 C 0.84376(17) 0.62157(16) 0.51525(10) 0.0186 1.0000 Uani .
C33 C 0.91617(18) 0.61381(18) 0.48943(11) 0.0255 1.0000 Uani .
C34 C 0.89362(19) 0.58874(19) 0.43356(12) 0.0296 1.0000 Uani .
C35 C 0.79983(19) 0.57428(19) 0.40356(10) 0.0277 1.0000 Uani .
C36 C 0.72752(17) 0.58229(17) 0.42952(10) 0.0214 1.0000 Uani .
H361 H 0.6641 0.5734 0.4079 0.0271 1.0000 Uiso R
H351 H 0.7830 0.5588 0.3663 0.0336 1.0000 Uiso R
H341 H 0.9432 0.5821 0.4166 0.0358 1.0000 Uiso R
H331 H 0.9790 0.6259 0.5085 0.0315 1.0000 Uiso R
H321 H 0.8595 0.6374 0.5531 0.0229 1.0000 Uiso R
C37 C 0.36524(17) 0.63405(17) 0.54972(10) 0.0211 1.0000 Uani .
C38 C 0.26866(17) 0.64309(17) 0.52038(10) 0.0217 1.0000 Uani .
H381 H 0.2211 0.6480 0.5378 0.0262 1.0000 Uiso R
H371 H 0.3872 0.6329 0.5884 0.0246 1.0000 Uiso R
Br39 Br 0.272447(19) 0.898983(18) 0.422373(11) 0.0260 1.0000 Uani .
C40 C 0.15675(18) 0.90190(16) 0.43969(10) 0.0214 1.0000 Uani .
S41 S 0.14781(4) 0.86200(4) 0.50238(2) 0.0204 1.0000 Uani .
C42 C 0.02618(17) 0.88508(16) 0.48338(9) 0.0180 1.0000 Uani .
C43 C -0.03961(17) 0.86710(16) 0.51554(9) 0.0173 1.0000 Uani .
N44 N -0.01941(13) 0.83735(13) 0.56937(8) 0.0154 1.0000 Uani .
C45 C -0.10577(16) 0.82988(15) 0.58296(9) 0.0159 1.0000 Uani .
N46 N -0.11224(13) 0.80491(13) 0.63234(7) 0.0146 1.0000 Uani .
C47 C -0.03444(16) 0.78467(15) 0.67263(10) 0.0162 1.0000 Uani .
N48 N 0.05682(14) 0.78676(13) 0.66610(8) 0.0153 1.0000 Uani .
B49 B 0.07745(18) 0.81264(18) 0.61077(10) 0.0168 1.0000 Uani .
F50 F 0.11761(10) 0.73757(9) 0.59003(5) 0.0206 1.0000 Uani .
F51 F 0.13812(9) 0.89063(9) 0.61828(5) 0.0208 1.0000 Uani .
C52 C 0.11960(16) 0.76596(15) 0.71655(9) 0.0163 1.0000 Uani .
C53 C 0.06799(17) 0.75069(16) 0.75539(9) 0.0179 1.0000 Uani .
C54 C -0.02812(17) 0.76010(15) 0.72928(9) 0.0166 1.0000 Uani .
C55 C -0.10526(17) 0.75086(15) 0.75576(10) 0.0178 1.0000 Uani .
C56 C -0.20130(19) 0.75741(18) 0.72649(10) 0.0243 1.0000 Uani .
C57 C -0.27224(18) 0.74967(18) 0.75316(12) 0.0269 1.0000 Uani .
C58 C -0.24816(18) 0.73413(18) 0.80987(11) 0.0255 1.0000 Uani .
C59 C -0.1533(2) 0.7266(2) 0.83973(11) 0.0294 1.0000 Uani .
C60 C -0.08272(18) 0.73455(19) 0.81317(10) 0.0245 1.0000 Uani .
H601 H -0.0198 0.7303 0.8334 0.0294 1.0000 Uiso R
H591 H -0.1357 0.7187 0.8786 0.0354 1.0000 Uiso R
H581 H -0.2949 0.7288 0.8285 0.0314 1.0000 Uiso R
H571 H -0.3354 0.7541 0.7330 0.0325 1.0000 Uiso R
H561 H -0.2175 0.7671 0.6886 0.0294 1.0000 Uiso R
H531 H 0.0945 0.7359 0.7919 0.0210 1.0000 Uiso R
C61 C 0.22212(16) 0.76178(16) 0.72886(9) 0.0178 1.0000 Uani .
S62 S 0.28683(4) 0.76853(4) 0.79814(2) 0.0212 1.0000 Uani .
C63 C 0.39111(17) 0.75565(16) 0.78096(10) 0.0218 1.0000 Uani .
Br64 Br 0.506306(19) 0.75430(2) 0.837158(12) 0.0338 1.0000 Uani .
C65 C 0.37872(18) 0.74628(18) 0.72552(11) 0.0244 1.0000 Uani .
C66 C 0.28144(18) 0.75057(18) 0.69562(11) 0.0247 1.0000 Uani .
H661 H 0.2608 0.7459 0.6572 0.0318 1.0000 Uiso R
H651 H 0.4268 0.7390 0.7089 0.0280 1.0000 Uiso R
C67 C -0.18210(17) 0.85560(15) 0.53463(9) 0.0176 1.0000 Uani .
C68 C -0.13934(17) 0.87862(16) 0.49419(9) 0.0184 1.0000 Uani .
H681 H -0.1712 0.8984 0.4585 0.0211 1.0000 Uiso R
C69 C -0.28516(17) 0.85667(15) 0.52866(10) 0.0178 1.0000 Uani .
C70 C -0.32296(17) 0.83050(18) 0.57160(10) 0.0231 1.0000 Uani .
C71 C -0.42026(18) 0.83303(18) 0.56509(11) 0.0253 1.0000 Uani .
C72 C -0.48130(19) 0.86219(19) 0.51574(12) 0.0277 1.0000 Uani .
C73 C -0.4452(2) 0.8875(2) 0.47198(12) 0.0362 1.0000 Uani .
C74 C -0.3480(2) 0.8851(2) 0.47869(12) 0.0324 1.0000 Uani .
H741 H -0.3234 0.9008 0.4487 0.0393 1.0000 Uiso R
H731 H -0.4869 0.9077 0.4384 0.0432 1.0000 Uiso R
H721 H -0.5467 0.8648 0.5124 0.0320 1.0000 Uiso R
H711 H -0.4428 0.8126 0.5944 0.0308 1.0000 Uiso R
H701 H -0.2819 0.8110 0.6057 0.0290 1.0000 Uiso R
C75 C -0.00121(18) 0.92326(17) 0.43054(10) 0.0227 1.0000 Uani .
C76 C 0.07257(18) 0.93267(18) 0.40541(10) 0.0234 1.0000 Uani .
H761 H 0.0663 0.9574 0.3700 0.0284 1.0000 Uiso R
H751 H -0.0623 0.9432 0.4131 0.0264 1.0000 Uiso R

loop_
_atom_site_aniso_label
_atom_site_aniso_U_11
_atom_site_aniso_U_22
_atom_site_aniso_U_33
_atom_site_aniso_U_23
_atom_site_aniso_U_13
_atom_site_aniso_U_12
Br1 0.01175(15) 0.02946(17) 0.02527(16) -0.00170(9) -0.00167(11) 0.00187(9)
C2 0.0099(11) 0.0197(11) 0.0248(12) 0.0009(9) 0.0034(9) 0.0020(8)
S3 0.0112(3) 0.0228(3) 0.0161(3) -0.0003(2) 0.0014(2) 0.0019(2)
C4 0.0115(11) 0.0189(10) 0.0149(10) 0.0005(8) 0.0006(8) 0.0019(8)
C5 0.0125(11) 0.0162(10) 0.0157(10) 0.0006(8) 0.0011(9) 0.0020(8)
N6 0.0100(9) 0.0173(9) 0.0156(9) 0.0005(7) 0.0032(7) 0.0018(7)
C7 0.0120(11) 0.0149(10) 0.0179(11) -0.0004(8) 0.0033(8) 0.0013(8)
N8 0.0133(9) 0.0163(9) 0.0155(9) -0.0014(7) 0.0036(7) -0.0002(7)
C9 0.0085(10) 0.0186(10) 0.0175(11) -0.0007(8) 0.0038(8) 0.0009(8)
N10 0.0086(9) 0.0180(9) 0.0151(9) -0.0003(7) 0.0027(7) 0.0014(7)
B11 0.0095(11) 0.0213(12) 0.0174(12) -0.0006(10) 0.0038(9) 0.0020(9)
F12 0.0155(7) 0.0247(7) 0.0172(6) -0.0016(5) 0.0048(5) 0.0053(5)
F13 0.0125(7) 0.0260(7) 0.0191(7) 0.0012(5) 0.0022(5) -0.0026(5)
C14 0.0160(11) 0.0151(10) 0.0165(11) -0.0003(8) 0.0058(9) 0.0018(8)
C15 0.0143(11) 0.0186(11) 0.0208(12) 0.0014(8) 0.0065(9) 0.0020(8)
S16 0.0121(3) 0.0416(3) 0.0164(3) 0.0068(2) 0.0042(2) 0.0043(2)
C17 0.0169(12) 0.0283(12) 0.0184(11) 0.0020(9) 0.0073(9) 0.0008(9)
Br18 0.01548(16) 0.0509(2) 0.02604(17) 0.00710(11) 0.00985(12) 0.00293(11)
C19 0.0201(12) 0.0326(13) 0.0162(11) 0.0027(9) 0.0054(9) 0.0071(10)
C20 0.0124(11) 0.0348(13) 0.0207(12) 0.0043(10) 0.0033(9) 0.0043(9)
C21 0.0129(11) 0.0194(11) 0.0144(11) 0.0007(8) 0.0011(9) 0.0002(8)
C22 0.0138(11) 0.0156(10) 0.0172(11) -0.0021(8) 0.0031(9) 0.0005(8)
C23 0.0127(11) 0.0151(10) 0.0158(10) -0.0018(8) 0.0014(8) 0.0005(8)
C24 0.0160(12) 0.0208(11) 0.0178(11) 0.0009(8) 0.0028(9) -0.0002(9)
C25 0.0157(12) 0.0256(12) 0.0202(12) 0.0004(9) 0.0000(9) 0.0036(9)
C26 0.0107(11) 0.0252(11) 0.0260(13) -0.0056(9) 0.0053(9) -0.0008(9)
C27 0.0189(12) 0.0247(12) 0.0203(11) -0.0016(9) 0.0072(9) -0.0004(9)
C28 0.0156(11) 0.0229(11) 0.0148(10) 0.0014(8) 0.0029(8) 0.0033(9)
C29 0.0124(11) 0.0163(10) 0.0192(11) -0.0005(8) 0.0057(9) 0.0011(8)
C30 0.0144(11) 0.0232(11) 0.0122(10) 0.0000(8) 0.0026(8) 0.0033(9)
C31 0.0162(11) 0.0189(11) 0.0197(11) 0.0029(8) 0.0086(9) 0.0019(8)
C32 0.0136(11) 0.0228(11) 0.0187(11) 0.0008(9) 0.0032(9) -0.0018(9)
C33 0.0158(11) 0.0303(13) 0.0310(13) -0.0025(10) 0.0078(10) -0.0010(10)
C34 0.0222(13) 0.0389(14) 0.0321(14) -0.0038(11) 0.0150(11) -0.0015(11)
C35 0.0274(14) 0.0405(14) 0.0183(12) -0.0063(10) 0.0115(10) -0.0016(11)
C36 0.0156(11) 0.0271(12) 0.0218(12) -0.0005(9) 0.0055(9) 0.0013(9)
C37 0.0168(12) 0.0265(12) 0.0194(11) 0.0008(9) 0.0041(9) 0.0051(9)
C38 0.0136(12) 0.0280(12) 0.0248(13) 0.0029(9) 0.0076(10) 0.0032(9)
Br39 0.02187(17) 0.03161(17) 0.02764(17) 0.00321(10) 0.01211(12) 0.00201(10)
C40 0.0236(13) 0.0218(11) 0.0201(12) 0.0000(9) 0.0081(10) 0.0008(9)
S41 0.0173(3) 0.0264(3) 0.0180(3) 0.0052(2) 0.0057(2) 0.0048(2)
C42 0.0178(11) 0.0188(11) 0.0168(11) -0.0015(8) 0.0038(9) 0.0035(9)
C43 0.0187(12) 0.0152(10) 0.0164(11) -0.0017(8) 0.0022(9) 0.0002(8)
N44 0.0110(9) 0.0194(9) 0.0150(9) 0.0004(7) 0.0021(7) 0.0000(7)
C45 0.0143(11) 0.0150(10) 0.0179(11) -0.0017(8) 0.0036(9) -0.0003(8)
N46 0.0133(9) 0.0169(9) 0.0126(9) -0.0012(6) 0.0017(7) -0.0005(7)
C47 0.0126(11) 0.0132(10) 0.0222(11) -0.0016(8) 0.0037(9) -0.0004(8)
N48 0.0139(9) 0.0170(9) 0.0147(9) -0.0007(7) 0.0036(7) 0.0011(7)
B49 0.0137(12) 0.0195(12) 0.0171(12) 0.0019(9) 0.0040(10) -0.0008(9)
F50 0.0192(7) 0.0265(7) 0.0165(6) 0.0011(5) 0.0058(5) 0.0066(5)
F51 0.0151(7) 0.0256(7) 0.0194(6) 0.0029(5) 0.0008(5) -0.0051(5)
C52 0.0145(11) 0.0172(10) 0.0159(11) -0.0011(8) 0.0022(9) 0.0010(8)
C53 0.0159(12) 0.0220(11) 0.0143(11) 0.0017(8) 0.0018(9) -0.0002(9)
C54 0.0175(12) 0.0163(10) 0.0155(11) -0.0013(8) 0.0038(9) -0.0001(8)
C55 0.0169(12) 0.0178(11) 0.0183(11) -0.0006(8) 0.0044(9) -0.0017(8)
C56 0.0180(13) 0.0342(13) 0.0198(12) 0.0033(10) 0.0036(10) 0.0017(10)
C57 0.0111(12) 0.0331(14) 0.0362(14) 0.0036(11) 0.0060(10) 0.0014(9)
C58 0.0208(13) 0.0332(13) 0.0274(13) -0.0009(10) 0.0150(10) -0.0002(10)
C59 0.0256(13) 0.0405(14) 0.0244(13) 0.0028(11) 0.0106(10) -0.0007(11)
C60 0.0147(11) 0.0367(13) 0.0202(12) 0.0015(10) 0.0017(9) 0.0015(10)
C61 0.0110(11) 0.0238(11) 0.0165(11) 0.0017(8) 0.0003(9) 0.0014(8)
S62 0.0130(3) 0.0322(3) 0.0169(3) -0.0008(2) 0.0015(2) 0.0040(2)
C63 0.0114(11) 0.0251(12) 0.0260(13) 0.0015(9) 0.0005(10) 0.0021(9)
Br64 0.01411(17) 0.0488(2) 0.03264(18) -0.00743(12) -0.00353(12) 0.00641(11)
C65 0.0148(12) 0.0350(14) 0.0258(13) 0.0049(10) 0.0097(10) 0.0034(9)
C66 0.0173(12) 0.0338(14) 0.0225(12) 0.0039(10) 0.0046(10) 0.0055(10)
C67 0.0179(12) 0.0148(10) 0.0179(11) -0.0017(8) 0.0013(9) 0.0018(8)
C68 0.0169(11) 0.0222(11) 0.0142(11) 0.0032(9) 0.0013(9) 0.0026(9)
C69 0.0136(11) 0.0158(10) 0.0227(12) -0.0010(8) 0.0027(9) 0.0014(8)
C70 0.0165(12) 0.0306(13) 0.0188(11) 0.0024(10) -0.0009(9) 0.0033(10)
C71 0.0205(12) 0.0301(13) 0.0250(13) 0.0021(10) 0.0061(10) -0.0008(10)
C72 0.0134(12) 0.0316(13) 0.0362(15) -0.0013(11) 0.0036(10) 0.0012(10)
C73 0.0176(13) 0.0589(19) 0.0262(14) 0.0115(13) -0.0038(11) 0.0054(12)
C74 0.0207(13) 0.0486(16) 0.0250(13) 0.0100(12) 0.0018(11) 0.0015(12)
C75 0.0196(12) 0.0255(12) 0.0229(12) 0.0030(10) 0.0059(9) 0.0021(9)
C76 0.0230(12) 0.0267(12) 0.0200(11) 0.0052(9) 0.0050(9) 0.0030(10)

loop_
_atom_type_symbol
_atom_type_scat_dispersion_real
_atom_type_scat_dispersion_imag
_atom_type_scat_Cromer_Mann_a1
_atom_type_scat_Cromer_Mann_b1
_atom_type_scat_Cromer_Mann_a2
_atom_type_scat_Cromer_Mann_b2
_atom_type_scat_Cromer_Mann_a3
_atom_type_scat_Cromer_Mann_b3
_atom_type_scat_Cromer_Mann_a4
_atom_type_scat_Cromer_Mann_b4
_atom_type_scat_Cromer_Mann_c
_atom_type_scat_source
C 0.0181 0.0091 2.3100 20.8439 1.0200 10.2075 1.5886 0.5687 0.8650 51.6512 0.2156 'International Tables Vol C 4.2.6.8 and 6.1.1.4'
H 0.0000 0.0000 0.4930 10.5109 0.3229 26.1257 0.1402 3.1424 0.0408 57.7998 0.0030 'International Tables Vol C 4.2.6.8 and 6.1.1.4'
B 0.0090 0.0039 2.0545 23.2185 1.3326 1.0210 1.0979 60.3498 0.7068 0.1403 -0.1932 'International Tables Vol C 4.2.6.8 and 6.1.1.4'
Br -0.6763 1.2805 17.1789 2.1723 5.2358 16.5796 5.6377 0.2609 3.9851 41.4328 2.9557 'International Tables Vol C 4.2.6.8 and 6.1.1.4'
F 0.0727 0.0534 3.5392 10.2825 2.6412 4.2944 1.5170 0.2615 1.0243 26.1476 0.2776 'International Tables Vol C 4.2.6.8 and 6.1.1.4'
N 0.0311 0.0180 12.2126 0.0057 3.1322 9.8933 2.0125 28.9975 1.1663 0.5826 -11.5290 'International Tables Vol C 4.2.6.8 and 6.1.1.4'
S 0.3331 0.5567 6.9053 1.4679 5.2034 22.2151 1.4379 0.2536 1.5863 56.1720 0.8669 'International Tables Vol C 4.2.6.8 and 6.1.1.4'

loop_
_geom_angle_atom_site_label_1
_geom_angle_atom_site_label_2
_geom_angle_atom_site_label_3
_geom_angle
_geom_angle_publ_flag
Br1 C2 S3 119.65(14) yes
Br1 C2 C38 127.45(18) yes
S3 C2 C38 112.85(18) yes
C2 S3 C4 91.15(11) yes
S3 C4 C5 117.32(17) yes
S3 C4 C37 110.45(17) yes
C5 C4 C37 132.2(2) yes
C4 C5 N6 127.2(2) yes
C4 C5 C30 124.0(2) yes
N6 C5 C30 108.85(19) yes
C5 N6 C7 107.47(18) yes
C5 N6 B11 129.37(18) yes
C7 N6 B11 123.00(18) yes
N6 C7 N8 124.0(2) yes
N6 C7 C29 108.98(19) yes
N8 C7 C29 126.8(2) yes
C7 N8 C9 120.27(19) yes
N8 C9 N10 123.76(19) yes
N8 C9 C22 127.5(2) yes
N10 C9 C22 108.77(19) yes
C9 N10 B11 122.25(18) yes
C9 N10 C14 107.38(18) yes
B11 N10 C14 130.26(19) yes
N10 B11 N6 106.47(17) yes
N10 B11 F12 109.54(18) yes
N6 B11 F12 110.93(18) yes
N10 B11 F13 109.81(18) yes
N6 B11 F13 109.99(18) yes
F12 B11 F13 110.03(18) yes
N10 C14 C15 127.6(2) yes
N10 C14 C21 109.36(19) yes
C15 C14 C21 123.0(2) yes
C14 C15 S16 126.46(18) yes
C14 C15 C20 123.4(2) yes
S16 C15 C20 110.14(18) yes
C15 S16 C17 91.24(12) yes
S16 C17 Br18 119.12(14) yes
S16 C17 C19 113.50(19) yes
Br18 C17 C19 127.33(19) yes
C17 C19 C20 111.3(2) yes
C17 C19 H191 125.5 no
C20 C19 H191 123.2 no
C19 C20 C15 113.8(2) yes
C19 C20 H201 123.1 no
C15 C20 H201 123.1 no
C14 C21 C22 108.9(2) yes
C14 C21 H211 125.6 no
C22 C21 H211 125.5 no
C9 C22 C21 105.6(2) yes
C9 C22 C23 127.6(2) yes
C21 C22 C23 126.7(2) yes
C22 C23 C24 119.9(2) yes
C22 C23 C28 122.1(2) yes
C24 C23 C28 118.1(2) yes
C23 C24 C25 121.5(2) yes
C23 C24 H241 119.3 no
C25 C24 H241 119.2 no
C24 C25 C26 119.8(2) yes
C24 C25 H251 119.8 no
C26 C25 H251 120.4 no
C25 C26 C27 119.4(2) yes
C25 C26 H261 118.6 no
C27 C26 H261 122.0 no
C26 C27 C28 120.5(2) yes
C26 C27 H271 120.2 no
C28 C27 H271 119.3 no
C23 C28 C27 120.7(2) yes
C23 C28 H281 119.8 no
C27 C28 H281 119.4 no
C7 C29 C30 106.1(2) yes
C7 C29 C31 127.0(2) yes
C30 C29 C31 126.8(2) yes
C5 C30 C29 108.6(2) yes
C5 C30 H301 124.3 no
C29 C30 H301 127.0 no
C29 C31 C32 121.6(2) yes
C29 C31 C36 118.8(2) yes
C32 C31 C36 119.6(2) yes
C31 C32 C33 120.6(2) yes
C31 C32 H321 120.5 no
C33 C32 H321 119.0 no
C32 C33 C34 119.3(2) yes
C32 C33 H331 121.2 no
C34 C33 H331 119.5 no
C33 C34 C35 120.5(2) yes
C33 C34 H341 118.8 no
C35 C34 H341 120.7 no
C34 C35 C36 120.0(2) yes
C34 C35 H351 122.1 no
C36 C35 H351 117.9 no
C31 C36 C35 120.0(2) yes
C31 C36 H361 121.7 no
C35 C36 H361 118.3 no
C4 C37 C38 113.4(2) yes
C4 C37 H371 123.1 no
C38 C37 H371 123.5 no
C37 C38 C2 112.1(2) yes
C37 C38 H381 122.7 no
C2 C38 H381 125.2 no
Br39 C40 S41 120.90(14) yes
Br39 C40 C76 125.48(19) yes
S41 C40 C76 113.61(19) yes
C40 S41 C42 91.05(12) yes
S41 C42 C43 127.16(18) yes
S41 C42 C75 109.79(18) yes
C43 C42 C75 123.0(2) yes
C42 C43 N44 127.9(2) yes
C42 C43 C68 123.0(2) yes
N44 C43 C68 109.1(2) yes
C43 N44 C45 107.55(18) yes
C43 N44 B49 129.83(19) yes
C45 N44 B49 122.61(18) yes
N44 C45 N46 123.7(2) yes
N44 C45 C67 108.33(19) yes
N46 C45 C67 128.0(2) yes
C45 N46 C47 120.3(2) yes
N46 C47 N48 123.7(2) yes
N46 C47 C54 127.6(2) yes
N48 C47 C54 108.69(19) yes
C47 N48 B49 122.99(19) yes
C47 N48 C52 107.76(18) yes
B49 N48 C52 129.21(19) yes
N44 B49 N48 106.68(18) yes
N44 B49 F50 109.09(18) yes
N48 B49 F50 111.21(18) yes
N44 B49 F51 109.77(18) yes
N48 B49 F51 110.01(18) yes
F50 B49 F51 110.01(19) yes
N48 C52 C53 108.78(19) yes
N48 C52 C61 126.5(2) yes
C53 C52 C61 124.8(2) yes
C52 C53 C54 109.1(2) yes
C52 C53 H531 124.7 no
C54 C53 H531 126.2 no
C47 C54 C53 105.6(2) yes
C47 C54 C55 128.5(2) yes
C53 C54 C55 125.9(2) yes
C54 C55 C56 123.0(2) yes
C54 C55 C60 119.2(2) yes
C56 C55 C60 117.8(2) yes
C55 C56 C57 121.3(2) yes
C55 C56 H561 119.0 no
C57 C56 H561 119.7 no
C56 C57 C58 119.8(2) yes
C56 C57 H571 120.0 no
C58 C57 H571 120.2 no
C57 C58 C59 119.9(2) yes
C57 C58 H581 121.0 no
C59 C58 H581 119.1 no
C58 C59 C60 120.2(2) yes
C58 C59 H591 120.8 no
C60 C59 H591 118.9 no
C55 C60 C59 121.0(2) yes
C55 C60 H601 119.4 no
C59 C60 H601 119.6 no
C52 C61 S62 117.18(17) yes
C52 C61 C66 132.0(2) yes
S62 C61 C66 110.78(18) yes
C61 S62 C63 91.05(11) yes
S62 C63 Br64 119.42(14) yes
S62 C63 C65 113.23(19) yes
Br64 C63 C65 127.3(2) yes
C63 C65 C66 111.6(2) yes
C63 C65 H651 125.1 no
C66 C65 H651 123.3 no
C65 C66 C61 113.3(2) yes
C65 C66 H661 122.5 no
C61 C66 H661 124.2 no
C45 C67 C68 106.0(2) yes
C45 C67 C69 128.1(2) yes
C68 C67 C69 125.9(2) yes
C43 C68 C67 109.0(2) yes
C43 C68 H681 125.9 no
C67 C68 H681 125.1 no
C67 C69 C70 122.3(2) yes
C67 C69 C74 119.7(2) yes
C70 C69 C74 118.0(2) yes
C69 C70 C71 121.1(2) yes
C69 C70 H701 119.5 no
C71 C70 H701 119.4 no
C70 C71 C72 120.2(2) yes
C70 C71 H711 118.3 no
C72 C71 H711 121.4 no
C71 C72 C73 119.7(2) yes
C71 C72 H721 118.9 no
C73 C72 H721 121.4 no
C72 C73 C74 119.9(2) yes
C72 C73 H731 119.6 no
C74 C73 H731 120.5 no
C69 C74 C73 121.0(3) yes
C69 C74 H741 118.9 no
C73 C74 H741 120.0 no
C42 C75 C76 114.5(2) yes
C42 C75 H751 124.0 no
C76 C75 H751 121.5 no
C75 C76 C40 111.1(2) yes
C75 C76 H761 125.3 no
C40 C76 H761 123.6 no

loop_
_geom_bond_atom_site_label_1
_geom_bond_atom_site_label_2
_geom_bond_distance
_geom_bond_publ_flag
Br1 C2 1.865(2) yes
C2 S3 1.712(2) yes
C2 C38 1.360(3) yes
S3 C4 1.738(2) yes
C4 C5 1.436(3) yes
C4 C37 1.379(3) yes
C5 N6 1.376(3) yes
C5 C30 1.414(3) yes
N6 C7 1.385(3) yes
N6 B11 1.547(3) yes
C7 N8 1.320(3) yes
C7 C29 1.438(3) yes
N8 C9 1.320(3) yes
C9 N10 1.398(3) yes
C9 C22 1.438(3) yes
N10 B11 1.558(3) yes
N10 C14 1.356(3) yes
B11 F12 1.386(3) yes
B11 F13 1.388(3) yes
C14 C15 1.441(3) yes
C14 C21 1.411(3) yes
C15 S16 1.726(2) yes
C15 C20 1.390(3) yes
S16 C17 1.708(2) yes
C17 Br18 1.863(2) yes
C17 C19 1.359(3) yes
C19 C20 1.400(3) yes
C19 H191 0.925 no
C20 H201 0.907 no
C21 C22 1.375(3) yes
C21 H211 0.923 no
C22 C23 1.470(3) yes
C23 C24 1.396(3) yes
C23 C28 1.402(3) yes
C24 C25 1.379(4) yes
C24 H241 0.939 no
C25 C26 1.399(3) yes
C25 H251 0.926 no
C26 C27 1.389(3) yes
C26 H261 0.911 no
C27 C28 1.382(3) yes
C27 H271 0.927 no
C28 H281 0.916 no
C29 C30 1.375(3) yes
C29 C31 1.469(3) yes
C30 H301 0.919 no
C31 C32 1.389(3) yes
C31 C36 1.394(3) yes
C32 C33 1.389(4) yes
C32 H321 0.940 no
C33 C34 1.393(4) yes
C33 H331 0.926 no
C34 C35 1.383(4) yes
C34 H341 0.940 no
C35 C36 1.390(3) yes
C35 H351 0.923 no
C36 H361 0.943 no
C37 C38 1.404(3) yes
C37 H371 0.934 no
C38 H381 0.919 no
Br39 C40 1.858(3) yes
C40 S41 1.709(2) yes
C40 C76 1.362(4) yes
S41 C42 1.738(2) yes
C42 C43 1.438(3) yes
C42 C75 1.384(3) yes
C43 N44 1.366(3) yes
C43 C68 1.415(3) yes
N44 C45 1.399(3) yes
N44 B49 1.545(3) yes
C45 N46 1.316(3) yes
C45 C67 1.448(3) yes
N46 C47 1.326(3) yes
C47 N48 1.388(3) yes
C47 C54 1.440(3) yes
N48 B49 1.543(3) yes
N48 C52 1.373(3) yes
B49 F50 1.386(3) yes
B49 F51 1.399(3) yes
C52 C53 1.403(3) yes
C52 C61 1.444(3) yes
C53 C54 1.381(3) yes
C53 H531 0.914 no
C54 C55 1.463(3) yes
C55 C56 1.394(4) yes
C55 C60 1.403(3) yes
C56 C57 1.384(4) yes
C56 H561 0.922 no
C57 C58 1.384(4) yes
C57 H571 0.923 no
C58 C59 1.385(4) yes
C58 H581 0.931 no
C59 C60 1.378(4) yes
C59 H591 0.943 no
C60 H601 0.920 no
C61 S62 1.734(2) yes
C61 C66 1.367(3) yes
S62 C63 1.704(2) yes
C63 Br64 1.871(2) yes
C63 C65 1.357(4) yes
C65 C66 1.412(4) yes
C65 H651 0.915 no
C66 H661 0.927 no
C67 C68 1.369(3) yes
C67 C69 1.471(3) yes
C68 H681 0.930 no
C69 C70 1.389(3) yes
C69 C74 1.392(3) yes
C70 C71 1.385(3) yes
C70 H701 0.939 no
C71 C72 1.373(4) yes
C71 H711 0.930 no
C72 C73 1.390(4) yes
C72 H721 0.937 no
C73 C74 1.383(4) yes
C73 H731 0.937 no
C74 H741 0.945 no
C75 C76 1.397(3) yes
C75 H751 0.922 no
C76 H761 0.935 no

loop_
_geom_hbond_atom_site_label_D
_geom_hbond_atom_site_label_H
_geom_hbond_atom_site_label_A
_geom_hbond_angle_DHA
_geom_hbond_distance_DH
_geom_hbond_distance_HA
_geom_hbond_distance_DA
_geom_hbond_publ_flag
C28 H281 N8 128.00 0.92 2.37 3.020(3) yes
C56 H561 N46 128.00 0.92 2.42 3.069(3) yes
C70 H701 N46 128.00 0.94 2.38 3.054(3) yes
